data_4074766
loop_
_publ_author_name
'Reger, Daniel L.'
'Watson, Russell P.'
'Smith, Mark D.'
'Pellechia, Perry J.'

_publ_section_title
;
 Controlling the Addition of Metal Centers to a Bis(pyrazolyl)methane
 Starburst Ligand:&#x00A0; Direct Routes to Mono-, Bi-, and Trimetallic
 Rhenium(I) Complexes
;
_journal_issue 3
_journal_name_full Organometallics
_journal_page_first 743
_journal_paper_doi 10.1021/om0508684
_journal_volume 25
_journal_year 2006
_chemical_formula_moiety 'C33 H24 Br2 N12 O6 Re2, C3 H6 O'
_chemical_formula_sum 'C36 H30 Br2 N12 O7 Re2'
_chemical_formula_weight 1274.94
_chemical_name_systematic
; 
 ? 
;
_space_group_IT_number 2
_symmetry_cell_setting triclinic
_symmetry_space_group_name_Hall '-P 1'
_symmetry_space_group_name_H-M 'P -1'
_atom_sites_solution_hydrogens geom
_atom_sites_solution_primary direct
_atom_sites_solution_secondary difmap
_audit_creation_method SHELXL-97
_cell_angle_alpha 89.6620(10)
_cell_angle_beta 86.3940(10)
_cell_angle_gamma 73.9530(10)
_cell_formula_units_Z 2
_cell_length_a 8.8952(5)
_cell_length_b 14.7907(8)
_cell_length_c 16.1834(9)
_cell_measurement_reflns_used 8850
_cell_measurement_temperature 150(1)
_cell_measurement_theta_max 26.396
_cell_measurement_theta_min 2.388
_cell_volume 2042.0(2)
_computing_cell_refinement 'SAINT+ NT V6.22 (Bruker, 2001)'
_computing_data_collection 'SMART NT V5.625 (Bruker, 1998)'
_computing_data_reduction 'SAINT+ NT V6.22'
_computing_molecular_graphics 'SHELXTL V6.1 (Sheldrick, 2000)'
_computing_publication_material 'SHELXTL V6.1'
_computing_structure_refinement 'SHELXL-97 (Sheldrick, 1997)'
_computing_structure_solution 'SHELXS-97 (Sheldrick, 1990)'
_diffrn_ambient_temperature 150(1)
_diffrn_measured_fraction_theta_full 0.995
_diffrn_measured_fraction_theta_max 0.995
_diffrn_measurement_device_type 'Bruker SMART APEX CCD diffractometer'
_diffrn_measurement_method 'omega scans'
_diffrn_radiation_monochromator graphite
_diffrn_radiation_source 'fine-focus sealed tube'
_diffrn_radiation_type MoK\a
_diffrn_radiation_wavelength 0.71073
_diffrn_reflns_av_R_equivalents 0.0322
_diffrn_reflns_av_sigmaI/netI 0.0405
_diffrn_reflns_limit_h_max 10
_diffrn_reflns_limit_h_min -11
_diffrn_reflns_limit_k_max 18
_diffrn_reflns_limit_k_min -18
_diffrn_reflns_limit_l_max 20
_diffrn_reflns_limit_l_min -20
_diffrn_reflns_number 21763
_diffrn_reflns_theta_full 26.42
_diffrn_reflns_theta_max 26.42
_diffrn_reflns_theta_min 1.43
_diffrn_standards_decay_% none
_exptl_absorpt_coefficient_mu 7.943
_exptl_absorpt_correction_T_max 1.0000
_exptl_absorpt_correction_T_min 0.7040
_exptl_absorpt_correction_type multi-scan
_exptl_absorpt_process_details '(SADABS, Bruker, 2001)'
_exptl_crystal_colour colorless
_exptl_crystal_density_diffrn 2.074
_exptl_crystal_density_meas 0
_exptl_crystal_density_method 'not measured'
_exptl_crystal_description prism
_exptl_crystal_F_000 1212
_exptl_crystal_size_max 0.24
_exptl_crystal_size_mid 0.20
_exptl_crystal_size_min 0.12
_refine_diff_density_max 3.853
_refine_diff_density_min -1.739
_refine_diff_density_rms 0.180
_refine_ls_extinction_method none
_refine_ls_goodness_of_fit_ref 1.047
_refine_ls_hydrogen_treatment constr
_refine_ls_matrix_type full
_refine_ls_number_parameters 509
_refine_ls_number_reflns 8357
_refine_ls_number_restraints 3
_refine_ls_restrained_S_all 1.049
_refine_ls_R_factor_all 0.0486
_refine_ls_R_factor_gt 0.0410
_refine_ls_shift/su_max 0.001
_refine_ls_shift/su_mean 0.000
_refine_ls_structure_factor_coef Fsqd
_refine_ls_weighting_details 'calc w=1/[\s^2^(Fo^2^)+(0.0451P)^2^+13.9708P] where P=(Fo^2^+2Fc^2^)/3'
_refine_ls_weighting_scheme calc
_refine_ls_wR_factor_gt 0.0991
_refine_ls_wR_factor_ref 0.1031
_reflns_number_gt 7228
_reflns_number_total 8357
_reflns_threshold_expression >2sigma(I)
_cod_data_source_file om0508684si20051007_114323.cif
_cod_data_source_block 3rwlre2s
_cod_depositor_comments
;
The following automatic conversions were performed:

'_symmetry_cell_setting' value 'Triclinic' changed to 'triclinic'
according to /home/saulius/struct/CIF-dictionaries/cif_core.dic
dictionary named 'cif_core.dic' version 2.4.1 from 2010-06-29.

Automatic conversion script
Id: cif_fix_values 1715 2011-07-08 13:25:40Z adriana 
;
_cod_database_code 4074766

loop_
_symmetry_equiv_pos_as_xyz
'x, y, z'
'-x, -y, -z'

loop_
_atom_site_label
_atom_site_type_symbol
_atom_site_fract_x
_atom_site_fract_y
_atom_site_fract_z
_atom_site_U_iso_or_equiv
_atom_site_adp_type
_atom_site_occupancy
_atom_site_symmetry_multiplicity
_atom_site_calc_flag
_atom_site_refinement_flags
Re1 Re 0.30178(3) 0.10066(2) 0.748106(17) 0.02777(9) Uani 1 1 d .
Re2 Re 0.87900(3) 0.462523(19) 0.810662(16) 0.02237(8) Uani 1 1 d .
Br1 Br 0.34358(11) -0.07173(6) 0.80313(5) 0.0426(2) Uani 1 1 d .
Br2 Br 0.86501(10) 0.59886(5) 0.91604(5) 0.03676(18) Uani 1 1 d .
C1 C 0.6898(8) 0.1048(5) 0.7458(4) 0.0253(14) Uani 1 1 d .
H1 H 0.8057 0.0897 0.7502 0.030 Uiso 1 1 calc R
C2 C 0.4949(8) 0.4494(4) 0.8182(4) 0.0211(13) Uani 1 1 d .
H2 H 0.3802 0.4585 0.8309 0.025 Uiso 1 1 calc R
C3 C 0.5719(7) 0.3501(4) 0.5207(4) 0.0209(13) Uani 1 1 d .
H3 H 0.5928 0.4131 0.5172 0.025 Uiso 1 1 calc R
C4 C 0.6338(7) 0.2067(4) 0.7180(4) 0.0190(12) Uani 1 1 d .
C5 C 0.5935(7) 0.2780(4) 0.7772(4) 0.0206(13) Uani 1 1 d .
H5 H 0.5967 0.2632 0.8344 0.025 Uiso 1 1 calc R
C6 C 0.5485(7) 0.3712(4) 0.7526(4) 0.0179(12) Uani 1 1 d .
C7 C 0.5415(7) 0.3921(4) 0.6690(4) 0.0192(13) Uani 1 1 d .
H7 H 0.5073 0.4558 0.6522 0.023 Uiso 1 1 calc R
C8 C 0.5839(7) 0.3211(4) 0.6100(4) 0.0192(13) Uani 1 1 d .
C9 C 0.6312(7) 0.2274(4) 0.6348(4) 0.0197(13) Uani 1 1 d .
H9 H 0.6615 0.1782 0.5945 0.024 Uiso 1 1 calc R
C11 C 0.6923(10) 0.0888(5) 0.9001(5) 0.0351(17) Uani 1 1 d .
H11 H 0.8013 0.0788 0.9060 0.042 Uiso 1 1 calc R
C12 C 0.5779(11) 0.1014(6) 0.9620(5) 0.042(2) Uani 1 1 d .
H12 H 0.5908 0.1029 1.0198 0.050 Uiso 1 1 calc R
C13 C 0.4386(11) 0.1118(6) 0.9244(5) 0.0408(19) Uani 1 1 d .
H13 H 0.3392 0.1202 0.9532 0.049 Uiso 1 1 calc R
C21 C 0.7698(9) -0.0185(5) 0.6342(5) 0.0357(17) Uani 1 1 d .
H21 H 0.8800 -0.0277 0.6327 0.043 Uiso 1 1 calc R
C22 C 0.6938(10) -0.0603(5) 0.5844(5) 0.0393(19) Uani 1 1 d .
H22 H 0.7387 -0.1040 0.5407 0.047 Uiso 1 1 calc R
C23 C 0.5365(10) -0.0269(5) 0.6095(5) 0.0367(18) Uani 1 1 d .
H23 H 0.4548 -0.0459 0.5858 0.044 Uiso 1 1 calc R
C31 C 0.5091(8) 0.3891(5) 0.9631(4) 0.0246(14) Uani 1 1 d .
H31 H 0.4037 0.3867 0.9722 0.029 Uiso 1 1 calc R
C32 C 0.6269(9) 0.3589(5) 1.0158(4) 0.0312(16) Uani 1 1 d .
H32 H 0.6199 0.3318 1.0687 0.037 Uiso 1 1 calc R
C33 C 0.7604(9) 0.3763(5) 0.9752(4) 0.0281(15) Uani 1 1 d .
H33 H 0.8606 0.3626 0.9973 0.034 Uiso 1 1 calc R
C41 C 0.3981(9) 0.6127(5) 0.7649(5) 0.0328(17) Uani 1 1 d .
H41 H 0.2890 0.6180 0.7688 0.039 Uiso 1 1 calc R
C42 C 0.4664(10) 0.6781(5) 0.7344(5) 0.0368(18) Uani 1 1 d .
H42 H 0.4155 0.7378 0.7128 0.044 Uiso 1 1 calc R
C43 C 0.6269(10) 0.6396(5) 0.7410(5) 0.0365(18) Uani 1 1 d .
H43 H 0.7047 0.6704 0.7250 0.044 Uiso 1 1 calc R
C51 C 0.8037(8) 0.3117(5) 0.4208(4) 0.0273(15) Uani 1 1 d .
H51 H 0.8270 0.3706 0.4224 0.033 Uiso 1 1 calc R
C52 C 0.8841(9) 0.2349(6) 0.3755(5) 0.0357(17) Uani 1 1 d .
H52 H 0.9750 0.2284 0.3394 0.043 Uiso 1 1 calc R
C53 C 0.8046(9) 0.1676(5) 0.3933(4) 0.0298(16) Uani 1 1 d .
H53 H 0.8345 0.1058 0.3701 0.036 Uiso 1 1 calc R
C61 C 0.3265(9) 0.3015(5) 0.4951(5) 0.0347(17) Uani 1 1 d .
H61 H 0.3587 0.2374 0.5110 0.042 Uiso 1 1 calc R
C62 C 0.1836(9) 0.3488(6) 0.4685(5) 0.0405(19) Uani 1 1 d .
H62 H 0.0965 0.3248 0.4616 0.049 Uiso 1 1 calc R
C63 C 0.1931(8) 0.4395(5) 0.4537(5) 0.0332(17) Uani 1 1 d .
H63 H 0.1099 0.4888 0.4347 0.040 Uiso 1 1 calc R
C71 C 0.1627(9) 0.0881(6) 0.6657(5) 0.0356(17) Uani 1 1 d .
C72 C 0.1201(10) 0.1466(6) 0.8207(5) 0.0374(18) Uani 1 1 d .
C73 C 0.2774(8) 0.2268(5) 0.7106(4) 0.0252(14) Uani 1 1 d .
C74 C 1.0080(10) 0.5119(6) 0.7359(5) 0.0377(18) Uani 1 1 d .
C75 C 1.0691(8) 0.3892(5) 0.8536(4) 0.0294(16) Uani 1 1 d .
C76 C 0.8971(8) 0.3640(5) 0.7306(4) 0.0274(15) Uani 1 1 d .
N11 N 0.4630(7) 0.1085(4) 0.8424(4) 0.0292(13) Uani 1 1 d .
N12 N 0.6200(7) 0.0934(4) 0.8283(4) 0.0277(13) Uani 1 1 d .
N21 N 0.5149(7) 0.0359(4) 0.6717(3) 0.0261(12) Uani 1 1 d .
N22 N 0.6622(7) 0.0389(4) 0.6868(4) 0.0257(12) Uani 1 1 d .
N31 N 0.7267(6) 0.4147(4) 0.9015(3) 0.0221(11) Uani 1 1 d .
N32 N 0.5715(6) 0.4230(4) 0.8956(3) 0.0219(11) Uani 1 1 d .
N41 N 0.6560(7) 0.5530(4) 0.7730(3) 0.0237(12) Uani 1 1 d .
N42 N 0.5134(7) 0.5385(4) 0.7888(3) 0.0223(11) Uani 1 1 d .
N51 N 0.6828(7) 0.1998(4) 0.4463(3) 0.0268(12) Uani 1 1 d .
N52 N 0.6845(6) 0.2887(4) 0.4631(3) 0.0200(11) Uani 1 1 d .
N61 N 0.3318(7) 0.4491(4) 0.4693(4) 0.0293(13) Uani 1 1 d .
N62 N 0.4126(6) 0.3629(4) 0.4946(3) 0.0224(11) Uani 1 1 d .
O71 O 0.0782(7) 0.0820(4) 0.6173(4) 0.0512(16) Uani 1 1 d .
O72 O 0.0071(7) 0.1746(5) 0.8626(4) 0.0547(17) Uani 1 1 d .
O73 O 0.2565(6) 0.3020(4) 0.6888(3) 0.0334(12) Uani 1 1 d .
O74 O 1.0884(8) 0.5420(5) 0.6920(4) 0.0593(19) Uani 1 1 d .
O75 O 1.1884(6) 0.3471(4) 0.8765(3) 0.0418(14) Uani 1 1 d .
O76 O 0.9183(6) 0.3064(4) 0.6818(3) 0.0407(14) Uani 1 1 d .
C81A C 0.0706(15) 0.1310(9) 0.1629(7) 0.0851(16) Uiso 1 1 d D
C82A C 0.0199(16) 0.1518(10) 0.0767(7) 0.0851(16) Uiso 1 1 d D
H82A H -0.0912 0.1544 0.0752 0.128 Uiso 1 1 calc R
H82B H 0.0825 0.1021 0.0389 0.128 Uiso 1 1 calc R
H82C H 0.0353 0.2124 0.0595 0.128 Uiso 1 1 calc R
C83A C 0.2170(14) 0.1593(10) 0.1728(9) 0.0851(16) Uiso 1 1 d D
H83A H 0.2750 0.1225 0.2170 0.128 Uiso 1 1 calc R
H83B H 0.1900 0.2264 0.1872 0.128 Uiso 1 1 calc R
H83C H 0.2822 0.1476 0.1208 0.128 Uiso 1 1 calc R
O81A O 0.0403(11) 0.0630(6) 0.2038(5) 0.0851(16) Uiso 1 1 d D

loop_
_atom_site_aniso_label
_atom_site_aniso_U_11
_atom_site_aniso_U_22
_atom_site_aniso_U_33
_atom_site_aniso_U_23
_atom_site_aniso_U_13
_atom_site_aniso_U_12
Re1 0.02718(16) 0.02957(16) 0.02912(15) -0.00384(11) 0.00180(12) -0.01279(12)
Re2 0.02093(15) 0.02751(15) 0.02177(14) 0.00084(10) -0.00491(10) -0.01110(11)
Br1 0.0598(5) 0.0322(4) 0.0410(4) 0.0021(3) -0.0038(4) -0.0215(4)
Br2 0.0425(4) 0.0369(4) 0.0359(4) -0.0065(3) -0.0112(3) -0.0174(3)
C1 0.029(4) 0.020(3) 0.028(3) 0.001(3) -0.003(3) -0.010(3)
C2 0.023(3) 0.016(3) 0.025(3) -0.002(2) -0.010(3) -0.005(3)
C3 0.016(3) 0.019(3) 0.028(3) 0.001(3) -0.006(3) -0.005(2)
C4 0.016(3) 0.015(3) 0.024(3) -0.001(2) -0.001(2) -0.002(2)
C5 0.019(3) 0.022(3) 0.022(3) -0.001(2) -0.003(3) -0.009(3)
C6 0.015(3) 0.016(3) 0.024(3) -0.002(2) -0.004(2) -0.006(2)
C7 0.017(3) 0.017(3) 0.024(3) -0.002(2) -0.004(2) -0.005(2)
C8 0.017(3) 0.019(3) 0.023(3) -0.004(2) -0.002(2) -0.007(2)
C9 0.017(3) 0.021(3) 0.022(3) -0.005(2) -0.001(2) -0.006(2)
C11 0.048(5) 0.028(4) 0.035(4) 0.001(3) -0.013(4) -0.017(3)
C12 0.067(6) 0.041(5) 0.027(4) 0.007(3) -0.007(4) -0.029(4)
C13 0.054(5) 0.042(5) 0.033(4) -0.005(3) 0.005(4) -0.027(4)
C21 0.030(4) 0.026(4) 0.046(4) -0.007(3) 0.004(3) 0.001(3)
C22 0.043(5) 0.032(4) 0.043(5) -0.017(3) 0.007(4) -0.012(4)
C23 0.042(5) 0.034(4) 0.038(4) -0.014(3) 0.002(4) -0.017(4)
C31 0.024(3) 0.031(4) 0.020(3) -0.006(3) 0.005(3) -0.012(3)
C32 0.041(4) 0.030(4) 0.022(3) 0.002(3) 0.003(3) -0.009(3)
C33 0.035(4) 0.022(3) 0.025(3) 0.000(3) -0.008(3) -0.003(3)
C41 0.032(4) 0.025(4) 0.034(4) -0.008(3) -0.013(3) 0.006(3)
C42 0.054(5) 0.021(4) 0.033(4) 0.001(3) -0.019(4) -0.003(3)
C43 0.055(5) 0.028(4) 0.034(4) 0.003(3) -0.020(4) -0.019(4)
C51 0.024(4) 0.026(4) 0.032(4) -0.001(3) -0.003(3) -0.007(3)
C52 0.025(4) 0.046(5) 0.034(4) -0.007(3) 0.003(3) -0.007(3)
C53 0.033(4) 0.025(4) 0.025(3) -0.006(3) -0.006(3) 0.005(3)
C61 0.026(4) 0.030(4) 0.053(5) 0.008(3) -0.014(3) -0.012(3)
C62 0.026(4) 0.054(5) 0.046(5) -0.001(4) -0.009(4) -0.017(4)
C63 0.019(4) 0.036(4) 0.042(4) -0.006(3) -0.014(3) 0.000(3)
C71 0.029(4) 0.039(4) 0.042(4) -0.008(3) 0.000(3) -0.014(3)
C72 0.034(4) 0.043(5) 0.038(4) -0.005(4) 0.003(4) -0.017(4)
C73 0.020(3) 0.024(4) 0.030(4) -0.007(3) 0.000(3) -0.003(3)
C74 0.037(4) 0.049(5) 0.037(4) 0.005(4) -0.007(4) -0.029(4)
C75 0.024(4) 0.045(4) 0.021(3) -0.006(3) -0.003(3) -0.012(3)
C76 0.014(3) 0.039(4) 0.031(4) -0.003(3) -0.005(3) -0.009(3)
N11 0.039(4) 0.023(3) 0.026(3) -0.002(2) 0.004(3) -0.013(3)
N12 0.036(3) 0.018(3) 0.029(3) 0.003(2) -0.003(3) -0.008(2)
N21 0.032(3) 0.024(3) 0.025(3) 0.000(2) -0.001(2) -0.012(3)
N22 0.028(3) 0.016(3) 0.031(3) -0.002(2) 0.000(2) -0.003(2)
N31 0.020(3) 0.023(3) 0.023(3) 0.000(2) -0.006(2) -0.004(2)
N32 0.024(3) 0.019(3) 0.022(3) -0.006(2) 0.000(2) -0.006(2)
N41 0.032(3) 0.019(3) 0.023(3) 0.001(2) -0.009(2) -0.011(2)
N42 0.025(3) 0.018(3) 0.023(3) -0.006(2) -0.007(2) -0.003(2)
N51 0.032(3) 0.023(3) 0.026(3) -0.003(2) -0.005(2) -0.008(2)
N52 0.021(3) 0.019(3) 0.021(3) 0.000(2) -0.002(2) -0.007(2)
N61 0.027(3) 0.026(3) 0.033(3) 0.000(2) -0.010(3) -0.002(2)
N62 0.021(3) 0.019(3) 0.026(3) 0.001(2) -0.005(2) -0.003(2)
O71 0.041(4) 0.054(4) 0.062(4) -0.009(3) -0.020(3) -0.014(3)
O72 0.043(4) 0.061(4) 0.060(4) -0.009(3) 0.020(3) -0.019(3)
O73 0.018(2) 0.038(3) 0.042(3) 0.001(2) 0.002(2) -0.005(2)
O74 0.055(4) 0.091(5) 0.050(4) 0.025(4) -0.007(3) -0.050(4)
O75 0.026(3) 0.057(4) 0.039(3) -0.015(3) -0.007(2) -0.003(3)
O76 0.024(3) 0.054(4) 0.043(3) -0.024(3) 0.000(2) -0.009(3)

loop_
_atom_type_symbol
_atom_type_description
_atom_type_scat_dispersion_real
_atom_type_scat_dispersion_imag
_atom_type_scat_source
C C 0.0033 0.0016 'International Tables Vol C Tables 4.2.6.8 and 6.1.1.4'
H H 0.0000 0.0000 'International Tables Vol C Tables 4.2.6.8 and 6.1.1.4'
N N 0.0061 0.0033 'International Tables Vol C Tables 4.2.6.8 and 6.1.1.4'
O O 0.0106 0.0060 'International Tables Vol C Tables 4.2.6.8 and 6.1.1.4'
Br Br -0.2901 2.4595 'International Tables Vol C Tables 4.2.6.8 and 6.1.1.4'
Re Re -1.0185 7.2310 'International Tables Vol C Tables 4.2.6.8 and 6.1.1.4'

loop_
_geom_angle_atom_site_label_1
_geom_angle_atom_site_label_2
_geom_angle_atom_site_label_3
_geom_angle
C72 Re1 C73 88.6(3)
C72 Re1 C71 87.0(3)
C73 Re1 C71 87.6(3)
C72 Re1 N21 174.6(3)
C73 Re1 N21 96.6(2)
C71 Re1 N21 94.7(3)
C72 Re1 N11 93.7(3)
C73 Re1 N11 94.8(3)
C71 Re1 N11 177.6(3)
N21 Re1 N11 84.4(2)
C72 Re1 Br1 91.8(2)
C73 Re1 Br1 177.8(2)
C71 Re1 Br1 94.6(2)
N21 Re1 Br1 82.95(15)
N11 Re1 Br1 83.09(15)
C74 Re2 C75 86.2(3)
C74 Re2 C76 87.5(3)
C75 Re2 C76 88.5(3)
C74 Re2 N31 176.1(3)
C75 Re2 N31 94.7(3)
C76 Re2 N31 96.3(3)
C74 Re2 N41 96.1(3)
C75 Re2 N41 174.6(2)
C76 Re2 N41 96.4(2)
N31 Re2 N41 82.6(2)
C74 Re2 Br2 89.9(2)
C75 Re2 Br2 90.7(2)
C76 Re2 Br2 177.4(2)
N31 Re2 Br2 86.29(14)
N41 Re2 Br2 84.47(14)
N22 C1 N12 111.3(5)
N22 C1 C4 112.8(5)
N12 C1 C4 110.8(5)
N22 C1 H1 107.2
N12 C1 H1 107.2
C4 C1 H1 107.2
N42 C2 N32 111.2(5)
N42 C2 C6 112.6(5)
N32 C2 C6 112.0(5)
N42 C2 H2 106.9
N32 C2 H2 106.9
C6 C2 H2 106.9
N52 C3 N62 110.2(5)
N52 C3 C8 114.9(5)
N62 C3 C8 111.2(5)
N52 C3 H3 106.7
N62 C3 H3 106.7
C8 C3 H3 106.7
C9 C4 C5 120.6(6)
C9 C4 C1 120.2(6)
C5 C4 C1 119.1(6)
C4 C5 C6 119.7(6)
C4 C5 H5 120.2
C6 C5 H5 120.2
C7 C6 C5 119.7(6)
C7 C6 C2 120.7(5)
C5 C6 C2 119.5(5)
C8 C7 C6 120.5(6)
C8 C7 H7 119.8
C6 C7 H7 119.8
C7 C8 C9 119.7(6)
C7 C8 C3 116.9(6)
C9 C8 C3 123.4(6)
C4 C9 C8 119.7(6)
C4 C9 H9 120.1
C8 C9 H9 120.1
N12 C11 C12 106.3(7)
N12 C11 H11 126.9
C12 C11 H11 126.9
C11 C12 C13 106.5(7)
C11 C12 H12 126.7
C13 C12 H12 126.7
N11 C13 C12 110.7(8)
N11 C13 H13 124.7
C12 C13 H13 124.7
C22 C21 N22 107.9(7)
C22 C21 H21 126.1
N22 C21 H21 126.1
C21 C22 C23 105.9(7)
C21 C22 H22 127.0
C23 C22 H22 127.0
N21 C23 C22 110.9(7)
N21 C23 H23 124.5
C22 C23 H23 124.5
N32 C31 C32 106.8(6)
N32 C31 H31 126.6
C32 C31 H31 126.6
C31 C32 C33 105.7(6)
C31 C32 H32 127.1
C33 C32 H32 127.1
N31 C33 C32 110.5(6)
N31 C33 H33 124.7
C32 C33 H33 124.7
N42 C41 C42 107.6(7)
N42 C41 H41 126.2
C42 C41 H41 126.2
C41 C42 C43 105.8(7)
C41 C42 H42 127.1
C43 C42 H42 127.1
N41 C43 C42 110.4(7)
N41 C43 H43 124.8
C42 C43 H43 124.8
N52 C51 C52 107.0(6)
N52 C51 H51 126.5
C52 C51 H51 126.5
C51 C52 C53 105.0(7)
C51 C52 H52 127.5
C53 C52 H52 127.5
N51 C53 C52 111.8(6)
N51 C53 H53 124.1
C52 C53 H53 124.1
N62 C61 C62 106.7(7)
N62 C61 H61 126.6
C62 C61 H61 126.6
C61 C62 C63 105.0(7)
C61 C62 H62 127.5
C63 C62 H62 127.5
N61 C63 C62 111.8(7)
N61 C63 H63 124.1
C62 C63 H63 124.1
O71 C71 Re1 178.8(8)
O72 C72 Re1 177.8(7)
O73 C73 Re1 177.2(6)
O74 C74 Re2 178.4(7)
O75 C75 Re2 176.3(7)
O76 C76 Re2 175.1(6)
C13 N11 N12 105.0(6)
C13 N11 Re1 129.1(6)
N12 N11 Re1 125.0(4)
C11 N12 N11 111.5(6)
C11 N12 C1 125.5(6)
N11 N12 C1 121.3(6)
C23 N21 N22 104.3(6)
C23 N21 Re1 129.0(5)
N22 N21 Re1 125.9(4)
C21 N22 N21 110.9(6)
C21 N22 C1 126.9(6)
N21 N22 C1 121.8(6)
C33 N31 N32 105.2(6)
C33 N31 Re2 128.7(5)
N32 N31 Re2 126.1(4)
C31 N32 N31 111.8(5)
C31 N32 C2 125.5(6)
N31 N32 C2 121.8(5)
C43 N41 N42 105.1(6)
C43 N41 Re2 128.1(5)
N42 N41 Re2 126.1(4)
C41 N42 N41 111.1(6)
C41 N42 C2 126.4(6)
N41 N42 C2 122.1(5)
C53 N51 N52 104.4(6)
C51 N52 N51 111.8(5)
C51 N52 C3 125.0(5)
N51 N52 C3 123.2(5)
C63 N61 N62 104.4(6)
C61 N62 N61 112.0(6)
C61 N62 C3 129.4(6)
N61 N62 C3 118.5(5)
O81A C81A C83A 121.8(11)
O81A C81A C82A 121.2(11)
C83A C81A C82A 109.5(10)
C81A C82A H82A 109.5
C81A C82A H82B 109.5
H82A C82A H82B 109.5
C81A C82A H82C 109.5
H82A C82A H82C 109.5
H82B C82A H82C 109.5
C81A C83A H83A 109.5
C81A C83A H83B 109.5
H83A C83A H83B 109.5
C81A C83A H83C 109.5
H83A C83A H83C 109.5
H83B C83A H83C 109.5

loop_
_geom_bond_atom_site_label_1
_geom_bond_atom_site_label_2
_geom_bond_distance
Re1 C72 1.902(8)
Re1 C73 1.917(7)
Re1 C71 1.919(8)
Re1 N21 2.180(6)
Re1 N11 2.184(6)
Re1 Br1 2.6313(8)
Re2 C74 1.895(8)
Re2 C75 1.908(7)
Re2 C76 1.922(7)
Re2 N31 2.183(6)
Re2 N41 2.185(6)
Re2 Br2 2.6202(8)
C1 N22 1.447(9)
C1 N12 1.466(9)
C1 C4 1.525(9)
C1 H1 1.0000
C2 N42 1.446(8)
C2 N32 1.462(8)
C2 C6 1.529(8)
C2 H2 1.0000
C3 N52 1.444(8)
C3 N62 1.466(8)
C3 C8 1.507(9)
C3 H3 1.0000
C4 C9 1.379(9)
C4 C5 1.386(9)
C5 C6 1.389(9)
C5 H5 0.9500
C6 C7 1.388(9)
C7 C8 1.380(8)
C7 H7 0.9500
C8 C9 1.396(9)
C9 H9 0.9500
C11 N12 1.356(9)
C11 C12 1.357(12)
C11 H11 0.9500
C12 C13 1.385(12)
C12 H12 0.9500
C13 N11 1.330(10)
C13 H13 0.9500
C21 C22 1.340(11)
C21 N22 1.349(9)
C21 H21 0.9500
C22 C23 1.384(12)
C22 H22 0.9500
C23 N21 1.343(9)
C23 H23 0.9500
C31 N32 1.351(8)
C31 C32 1.369(10)
C31 H31 0.9500
C32 C33 1.405(10)
C32 H32 0.9500
C33 N31 1.334(8)
C33 H33 0.9500
C41 N42 1.352(9)
C41 C42 1.352(11)
C41 H41 0.9500
C42 C43 1.394(12)
C42 H42 0.9500
C43 N41 1.343(9)
C43 H43 0.9500
C51 N52 1.347(9)
C51 C52 1.354(10)
C51 H51 0.9500
C52 C53 1.391(11)
C52 H52 0.9500
C53 N51 1.318(9)
C53 H53 0.9500
C61 N62 1.340(9)
C61 C62 1.366(11)
C61 H61 0.9500
C62 C63 1.385(11)
C62 H62 0.9500
C63 N61 1.320(9)
C63 H63 0.9500
C71 O71 1.139(9)
C72 O72 1.153(9)
C73 O73 1.134(8)
C74 O74 1.150(9)
C75 O75 1.155(9)
C76 O76 1.134(8)
N11 N12 1.356(9)
N21 N22 1.361(8)
N31 N32 1.361(8)
N41 N42 1.352(8)
N51 N52 1.350(7)
N61 N62 1.354(8)
C81A O81A 1.281(10)
C81A C83A 1.492(12)
C81A C82A 1.498(12)
C82A H82A 0.9800
C82A H82B 0.9800
C82A H82C 0.9800
C83A H83A 0.9800
C83A H83B 0.9800
C83A H83C 0.9800

loop_
_geom_torsion_atom_site_label_1
_geom_torsion_atom_site_label_2
_geom_torsion_atom_site_label_3
_geom_torsion_atom_site_label_4
_geom_torsion
N22 C1 C4 C9 -28.8(9)
N12 C1 C4 C9 -154.3(6)
N22 C1 C4 C5 154.5(6)
N12 C1 C4 C5 29.0(8)
C9 C4 C5 C6 0.7(9)
C1 C4 C5 C6 177.4(6)
C4 C5 C6 C7 1.2(9)
C4 C5 C6 C2 176.4(6)
N42 C2 C6 C7 -28.5(8)
N32 C2 C6 C7 -154.6(6)
N42 C2 C6 C5 156.3(6)
N32 C2 C6 C5 30.2(8)
C5 C6 C7 C8 -2.1(9)
C2 C6 C7 C8 -177.3(6)
C6 C7 C8 C9 1.2(9)
C6 C7 C8 C3 179.7(6)
N52 C3 C8 C7 149.2(6)
N62 C3 C8 C7 -84.8(7)
N52 C3 C8 C9 -32.4(9)
N62 C3 C8 C9 93.6(7)
C5 C4 C9 C8 -1.6(10)
C1 C4 C9 C8 -178.3(6)
C7 C8 C9 C4 0.6(9)
C3 C8 C9 C4 -177.8(6)
N12 C11 C12 C13 0.9(9)
C11 C12 C13 N11 -1.6(9)
N22 C21 C22 C23 -0.7(9)
C21 C22 C23 N21 1.6(10)
N32 C31 C32 C33 -0.4(8)
C31 C32 C33 N31 -0.3(8)
N42 C41 C42 C43 0.1(8)
C41 C42 C43 N41 1.1(9)
N52 C51 C52 C53 0.5(8)
C51 C52 C53 N51 -0.1(9)
N62 C61 C62 C63 -0.5(9)
C61 C62 C63 N61 0.3(10)
C12 C13 N11 N12 1.6(8)
C12 C13 N11 Re1 170.6(5)
C72 Re1 N11 C13 20.1(7)
C73 Re1 N11 C13 109.0(7)
N21 Re1 N11 C13 -154.8(7)
Br1 Re1 N11 C13 -71.2(6)
C72 Re1 N11 N12 -172.9(5)
C73 Re1 N11 N12 -84.0(5)
N21 Re1 N11 N12 12.2(5)
Br1 Re1 N11 N12 95.7(5)
C12 C11 N12 N11 0.0(8)
C12 C11 N12 C1 165.4(6)
C13 N11 N12 C11 -1.0(8)
Re1 N11 N12 C11 -170.6(4)
C13 N11 N12 C1 -167.1(6)
Re1 N11 N12 C1 23.4(8)
N22 C1 N12 C11 133.3(7)
C4 C1 N12 C11 -100.4(8)
N22 C1 N12 N11 -62.7(8)
C4 C1 N12 N11 63.6(8)
C22 C23 N21 N22 -1.8(8)
C22 C23 N21 Re1 -171.7(5)
C73 Re1 N21 C23 -114.5(7)
C71 Re1 N21 C23 -26.4(7)
N11 Re1 N21 C23 151.4(7)
Br1 Re1 N21 C23 67.7(6)
C73 Re1 N21 N22 77.6(5)
C71 Re1 N21 N22 165.7(5)
N11 Re1 N21 N22 -16.5(5)
Br1 Re1 N21 N22 -100.2(5)
C22 C21 N22 N21 -0.4(9)
C22 C21 N22 C1 -173.4(7)
C23 N21 N22 C21 1.4(8)
Re1 N21 N22 C21 171.7(5)
C23 N21 N22 C1 174.7(6)
Re1 N21 N22 C1 -15.0(8)
N12 C1 N22 C21 -130.1(7)
C4 C1 N22 C21 104.7(8)
N12 C1 N22 N21 57.7(8)
C4 C1 N22 N21 -67.5(8)
C32 C33 N31 N32 0.9(7)
C32 C33 N31 Re2 177.6(5)
C75 Re2 N31 C33 20.3(6)
C76 Re2 N31 C33 109.3(6)
N41 Re2 N31 C33 -154.9(6)
Br2 Re2 N31 C33 -70.0(5)
C75 Re2 N31 N32 -163.5(5)
C76 Re2 N31 N32 -74.5(5)
N41 Re2 N31 N32 21.2(5)
Br2 Re2 N31 N32 106.1(5)
C32 C31 N32 N31 1.0(7)
C32 C31 N32 C2 170.1(6)
C33 N31 N32 C31 -1.2(7)
Re2 N31 N32 C31 -178.1(4)
C33 N31 N32 C2 -170.7(5)
Re2 N31 N32 C2 12.4(8)
N42 C2 N32 C31 135.0(6)
C6 C2 N32 C31 -98.1(7)
N42 C2 N32 N31 -56.9(7)
C6 C2 N32 N31 70.0(7)
C42 C43 N41 N42 -1.8(8)
C42 C43 N41 Re2 -173.0(5)
C74 Re2 N41 C43 -27.9(6)
C76 Re2 N41 C43 -116.1(6)
N31 Re2 N41 C43 148.4(6)
Br2 Re2 N41 C43 61.4(6)
C74 Re2 N41 N42 162.7(5)
C76 Re2 N41 N42 74.6(5)
N31 Re2 N41 N42 -21.0(5)
Br2 Re2 N41 N42 -107.9(5)
C42 C41 N42 N41 -1.3(8)
C42 C41 N42 C2 -174.2(6)
C43 N41 N42 C41 1.9(7)
Re2 N41 N42 C41 173.3(4)
C43 N41 N42 C2 175.2(6)
Re2 N41 N42 C2 -13.5(8)
N32 C2 N42 C41 -130.2(6)
C6 C2 N42 C41 103.3(7)
N32 C2 N42 N41 57.6(8)
C6 C2 N42 N41 -68.9(7)
C52 C53 N51 N52 -0.4(8)
C52 C51 N52 N51 -0.8(8)
C52 C51 N52 C3 178.4(6)
C53 N51 N52 C51 0.7(7)
C53 N51 N52 C3 -178.5(6)
N62 C3 N52 C51 122.0(7)
C8 C3 N52 C51 -111.5(7)
N62 C3 N52 N51 -58.9(7)
C8 C3 N52 N51 67.6(8)
C62 C63 N61 N62 0.0(8)
C62 C61 N62 N61 0.5(9)
C62 C61 N62 C3 177.1(7)
C63 N61 N62 C61 -0.3(8)
C63 N61 N62 C3 -177.3(6)
N52 C3 N62 C61 70.7(9)
C8 C3 N62 C61 -57.9(9)
N52 C3 N62 N61 -113.0(6)
C8 C3 N62 N61 118.5(6)
